data_7049141
loop_
_publ_author_name
'Klug, Christina M.'
'Ozumerzifon, Tarik J.'
'Bhowmick, Indrani'
'Livesay, Brooke N.'
'Rapp\'e, Anthony K'
'Shores, Matthew P.'

_publ_section_title
;
 Anionic guest-dependent slow magnetic relaxation in Co(ii) tripodal
 iminopyridine complexes.
;
_journal_issue 25
_journal_name_full 'Dalton transactions (Cambridge, England : 2003)'
_journal_page_first 9117
_journal_page_last 9126
_journal_paper_doi 10.1039/c9dt00739c
_journal_volume 48
_journal_year 2019
_chemical_formula_sum 'C39 H54 Cl2 Co N10 O11'
_chemical_formula_weight 968.75
_space_group_crystal_system triclinic
_space_group_IT_number 2
_space_group_name_Hall '-P 1'
_space_group_name_H-M_alt 'P -1'
_symmetry_space_group_name_Hall '-P 1'
_symmetry_space_group_name_H-M 'P -1'
_atom_sites_solution_hydrogens geom
_audit_creation_method SHELXL-2013
_audit_update_record
;
2017-12-02 deposited with the CCDC.    2019-02-25 downloaded from the CCDC.
;
_cell_angle_alpha 75.900(4)
_cell_angle_beta 83.780(4)
_cell_angle_gamma 74.500(4)
_cell_formula_units_Z 2
_cell_length_a 12.7632(10)
_cell_length_b 12.8064(10)
_cell_length_c 14.9046(11)
_cell_measurement_reflns_used 9942
_cell_measurement_temperature 120(2)
_cell_measurement_theta_max 28.36
_cell_measurement_theta_min 2.22
_cell_volume 2274.4(3)
_computing_cell_refinement 'Bruker SMART'
_computing_data_collection 'Bruker SMART'
_computing_data_reduction 'Bruker SAINT'
_computing_molecular_graphics 'Bruker SHELXTL'
_computing_publication_material 'Bruker SHELXTL'
_computing_structure_refinement 'SHELXL-2013 (Sheldrick, 2013)'
_computing_structure_solution 'Bruker SHELXTL'
_diffrn_ambient_temperature 120(2)
_diffrn_measured_fraction_theta_full 0.999
_diffrn_measured_fraction_theta_max 0.970
_diffrn_measurement_device_type 'CCD area detector'
_diffrn_measurement_method 'phi and omega scans'
_diffrn_radiation_type MoK\a
_diffrn_radiation_wavelength 0.71073
_diffrn_reflns_av_R_equivalents 0.0482
_diffrn_reflns_av_unetI/netI 0.0498
_diffrn_reflns_Laue_measured_fraction_full 0.999
_diffrn_reflns_Laue_measured_fraction_max 0.970
_diffrn_reflns_limit_h_max 16
_diffrn_reflns_limit_h_min -16
_diffrn_reflns_limit_k_max 17
_diffrn_reflns_limit_k_min -16
_diffrn_reflns_limit_l_max 19
_diffrn_reflns_limit_l_min -19
_diffrn_reflns_number 55206
_diffrn_reflns_point_group_measured_fraction_full 0.999
_diffrn_reflns_point_group_measured_fraction_max 0.970
_diffrn_reflns_theta_full 25.000
_diffrn_reflns_theta_max 28.389
_diffrn_reflns_theta_min 1.946
_exptl_absorpt_coefficient_mu 0.563
_exptl_absorpt_correction_T_max 0.7457
_exptl_absorpt_correction_T_min 0.6854
_exptl_absorpt_correction_type multi-scan
_exptl_absorpt_process_details SADABS,Bruker(2000)
_exptl_crystal_colour yellow
_exptl_crystal_density_diffrn 1.415
_exptl_crystal_density_method 'not measured'
_exptl_crystal_description block
_exptl_crystal_F_000 1014
_exptl_crystal_size_max 0.19
_exptl_crystal_size_mid 0.12
_exptl_crystal_size_min 0.04
_refine_diff_density_max 0.449
_refine_diff_density_min -0.678
_refine_diff_density_rms 0.069
_refine_ls_extinction_method none
_refine_ls_goodness_of_fit_ref 1.023
_refine_ls_hydrogen_treatment constr
_refine_ls_matrix_type full
_refine_ls_number_parameters 577
_refine_ls_number_reflns 11044
_refine_ls_number_restraints 0
_refine_ls_restrained_S_all 1.023
_refine_ls_R_factor_all 0.0679
_refine_ls_R_factor_gt 0.0425
_refine_ls_shift/su_max 0.002
_refine_ls_shift/su_mean 0.000
_refine_ls_structure_factor_coef Fsqd
_refine_ls_weighting_details
; 
 w=1/[\s^2^(Fo^2^)+(0.0331P)^2^+1.8076P] 
 where P=(Fo^2^+2Fc^2^)/3 
;
_refine_ls_weighting_scheme calc
_refine_ls_wR_factor_gt 0.0841
_refine_ls_wR_factor_ref 0.0940
_reflns_Friedel_coverage 0.000
_reflns_number_gt 8298
_reflns_number_total 11044
_reflns_threshold_expression 'I > 2\s(I)'
_cod_data_source_file c9dt00739c2.cif
_cod_data_source_block msn340
_cod_depositor_comments 'Adding full bibliography for 7049140--7049143.cif.'
_cod_database_code 7049141
_shelx_space_group_comment
; 
The symmetry employed for this shelxl refinement is uniquely defined 
by the following loop, which should always be used as a source of 
symmetry information in preference to the above space-group names. 
They are only intended as comments. 
;
_shelxl_version_number 2013-2

loop_
_space_group_symop_operation_xyz
'x, y, z'
'-x, -y, -z'

loop_
_atom_site_label
_atom_site_type_symbol
_atom_site_fract_x
_atom_site_fract_y
_atom_site_fract_z
_atom_site_U_iso_or_equiv
_atom_site_adp_type
_atom_site_occupancy
_atom_site_site_symmetry_order
_atom_site_calc_flag
_atom_site_refinement_flags_posn
_atom_site_refinement_flags_adp
Co1 Co 0.57040(2) 0.75658(2) 0.22721(2) 0.01172(7) Uani 1 1 d . .
Cl1 Cl 0.15160(4) 0.77480(4) 0.21814(4) 0.02226(12) Uani 1 1 d . .
N1 N 0.66907(13) 0.59833(13) 0.22421(11) 0.0133(3) Uani 1 1 d . .
O1 O 0.23855(12) 0.52185(12) 0.56515(10) 0.0239(3) Uani 1 1 d . .
C1 C 0.84190(16) 0.63817(16) 0.22451(14) 0.0178(4) Uani 1 1 d . .
H1A H 0.8532 0.5961 0.2894 0.021 Uiso 1 1 calc R U
H1B H 0.9142 0.6357 0.1921 0.021 Uiso 1 1 calc R U
N2 N 0.48388(13) 0.63803(13) 0.32503(11) 0.0133(3) Uani 1 1 d . .
O2 O 0.32678(13) 0.53332(14) -0.04077(11) 0.0308(4) Uani 1 1 d . .
C2 C 0.77656(16) 0.58508(17) 0.17703(14) 0.0170(4) Uani 1 1 d . .
H2A H 0.7704 0.6224 0.1106 0.020 Uiso 1 1 calc R U
H2B H 0.8125 0.5053 0.1820 0.020 Uiso 1 1 calc R U
Cl2 Cl 0.61232(5) 0.12764(5) 0.34802(4) 0.02917(13) Uani 1 1 d . .
O3 O 0.18799(12) 1.12671(13) 0.08397(10) 0.0250(3) Uani 1 1 d . .
N3 N 0.17424(15) 0.69119(15) 0.47180(13) 0.0248(4) Uani 1 1 d . .
H3A H 0.1891 0.7391 0.4220 0.037 Uiso 1 1 calc R U
C3 C 0.63715(16) 0.51399(16) 0.26835(13) 0.0161(4) Uani 1 1 d . .
H3B H 0.6785 0.4412 0.2652 0.019 Uiso 1 1 calc R U
N4 N 0.61574(13) 0.86611(13) 0.10807(11) 0.0137(3) Uani 1 1 d . .
C4 C 0.53471(16) 0.53083(16) 0.32474(13) 0.0154(4) Uani 1 1 d . .
O4 O 0.19106(14) 0.83070(15) 0.13142(11) 0.0374(4) Uani 1 1 d . .
N5 N 0.48757(13) 0.73408(13) 0.10885(11) 0.0137(3) Uani 1 1 d . .
C5 C 0.49597(17) 0.44277(17) 0.37588(15) 0.0210(5) Uani 1 1 d . .
H5A H 0.5329 0.3686 0.3732 0.025 Uiso 1 1 calc R U
O5 O 0.04616(16) 0.7618(2) 0.20920(18) 0.0714(7) Uani 1 1 d . .
N6 N 0.27287(14) 0.53536(15) 0.10991(13) 0.0233(4) Uani 1 1 d . .
H6A H 0.2773 0.5664 0.1555 0.035 Uiso 1 1 calc R U
C6 C 0.40204(17) 0.46453(17) 0.43137(15) 0.0211(5) Uani 1 1 d . .
H6B H 0.3745 0.4051 0.4682 0.025 Uiso 1 1 calc R U
O6 O 0.14639(19) 0.83858(14) 0.28667(12) 0.0514(6) Uani 1 1 d . .
N7 N 0.60843(13) 0.79849(13) 0.34548(11) 0.0141(3) Uani 1 1 d . .
O7 O 0.22371(14) 0.66835(14) 0.24974(12) 0.0355(4) Uani 1 1 d . .
C7 C 0.34858(16) 0.57347(16) 0.43286(13) 0.0164(4) Uani 1 1 d . .
N8 N 0.43214(13) 0.89537(13) 0.25114(11) 0.0128(3) Uani 1 1 d . .
C8 C 0.39257(16) 0.65762(16) 0.37798(13) 0.0149(4) Uani 1 1 d . .
H8A H 0.3559 0.7326 0.3782 0.018 Uiso 1 1 calc R U
O8 O 0.58920(16) 0.09253(15) 0.26966(11) 0.0397(4) Uani 1 1 d . .
N9 N 0.06746(13) 1.08468(14) 0.20334(11) 0.0172(4) Uani 1 1 d . .
H9A H 0.0632 1.0567 0.2633 0.026 Uiso 1 1 calc R U
C9 C 0.24769(17) 0.59414(17) 0.49582(14) 0.0180(4) Uani 1 1 d . .
O9 O 0.51469(16) 0.15381(18) 0.40418(13) 0.0505(5) Uani 1 1 d . .
N10 N 0.78360(13) 0.75366(13) 0.22305(11) 0.0149(3) Uani 1 1 d . .
C10 C 0.06894(19) 0.72344(19) 0.52388(17) 0.0299(5) Uani 1 1 d . .
O10 O 0.69168(17) 0.03810(17) 0.40094(13) 0.0507(5) Uani 1 1 d . .
C11 C 0.0145(3) 0.8426(2) 0.4769(2) 0.0617(10) Uani 1 1 d . .
H11A H 0.0068 0.8470 0.4112 0.093 Uiso 1 1 calc R U
H11B H 0.0592 0.8919 0.4825 0.093 Uiso 1 1 calc R U
H11C H -0.0576 0.8655 0.5067 0.093 Uiso 1 1 calc R U
O11 O 0.65438(16) 0.22351(14) 0.31652(16) 0.0512(6) Uani 1 1 d . .
C12 C -0.0027(2) 0.6477(2) 0.51779(19) 0.0406(7) Uani 1 1 d . .
H12A H -0.0125 0.6518 0.4526 0.061 Uiso 1 1 calc R U
H12B H -0.0737 0.6716 0.5488 0.061 Uiso 1 1 calc R U
H12C H 0.0322 0.5710 0.5480 0.061 Uiso 1 1 calc R U
C13 C 0.0890(2) 0.7146(3) 0.62452(18) 0.0432(7) Uani 1 1 d . .
H13A H 0.1432 0.7553 0.6272 0.065 Uiso 1 1 calc R U
H13B H 0.1159 0.6362 0.6552 0.065 Uiso 1 1 calc R U
H13C H 0.0208 0.7467 0.6560 0.065 Uiso 1 1 calc R U
C14 C 0.80402(16) 0.83125(16) 0.13680(13) 0.0165(4) Uani 1 1 d . .
H14A H 0.8274 0.7908 0.0864 0.020 Uiso 1 1 calc R U
H14B H 0.8630 0.8646 0.1448 0.020 Uiso 1 1 calc R U
C15 C 0.70066(16) 0.92251(16) 0.11136(14) 0.0170(4) Uani 1 1 d . .
H15A H 0.6804 0.9682 0.1584 0.020 Uiso 1 1 calc R U
H15B H 0.7114 0.9716 0.0504 0.020 Uiso 1 1 calc R U
C16 C 0.57966(16) 0.87114(16) 0.03074(13) 0.0161(4) Uani 1 1 d . .
H16A H 0.5999 0.9190 -0.0239 0.019 Uiso 1 1 calc R U
C17 C 0.50615(15) 0.80187(16) 0.02706(13) 0.0150(4) Uani 1 1 d . .
C18 C 0.46530(16) 0.80082(18) -0.05480(14) 0.0196(4) Uani 1 1 d . .
H18A H 0.4784 0.8511 -0.1107 0.024 Uiso 1 1 calc R U
C19 C 0.40500(17) 0.72527(18) -0.05417(14) 0.0216(5) Uani 1 1 d . .
H19A H 0.3770 0.7224 -0.1098 0.026 Uiso 1 1 calc R U
C20 C 0.38612(16) 0.65419(17) 0.02851(14) 0.0180(4) Uani 1 1 d . .
C21 C 0.42896(16) 0.66226(16) 0.10833(14) 0.0164(4) Uani 1 1 d . .
H21A H 0.4156 0.6139 0.1653 0.020 Uiso 1 1 calc R U
C22 C 0.32518(17) 0.56826(18) 0.02921(15) 0.0219(5) Uani 1 1 d . .
C23 C 0.20851(18) 0.45143(19) 0.12889(17) 0.0266(5) Uani 1 1 d . .
C24 C 0.11129(19) 0.4929(2) 0.06733(18) 0.0333(6) Uani 1 1 d . .
H24A H 0.1371 0.5005 0.0023 0.050 Uiso 1 1 calc R U
H24B H 0.0684 0.5654 0.0773 0.050 Uiso 1 1 calc R U
H24C H 0.0659 0.4397 0.0828 0.050 Uiso 1 1 calc R U
C25 C 0.2808(2) 0.3417(2) 0.1117(2) 0.0456(7) Uani 1 1 d . .
H25A H 0.3405 0.3150 0.1544 0.068 Uiso 1 1 calc R U
H25B H 0.3108 0.3530 0.0478 0.068 Uiso 1 1 calc R U
H25C H 0.2377 0.2867 0.1221 0.068 Uiso 1 1 calc R U
C26 C 0.1694(2) 0.4378(2) 0.22989(18) 0.0391(6) Uani 1 1 d . .
H26A H 0.2323 0.4126 0.2690 0.059 Uiso 1 1 calc R U
H26B H 0.1259 0.3827 0.2453 0.059 Uiso 1 1 calc R U
H26C H 0.1247 0.5093 0.2405 0.059 Uiso 1 1 calc R U
C27 C 0.79664(16) 0.79067(17) 0.30596(13) 0.0175(4) Uani 1 1 d . .
H27A H 0.7834 0.8727 0.2913 0.021 Uiso 1 1 calc R U
H27B H 0.8720 0.7582 0.3265 0.021 Uiso 1 1 calc R U
C28 C 0.71671(16) 0.75455(17) 0.38312(13) 0.0164(4) Uani 1 1 d . .
H28A H 0.7337 0.6724 0.4025 0.020 Uiso 1 1 calc R U
H28B H 0.7205 0.7848 0.4375 0.020 Uiso 1 1 calc R U
C29 C 0.53771(16) 0.87015(16) 0.37995(13) 0.0166(4) Uani 1 1 d . .
H29A H 0.5505 0.8887 0.4350 0.020 Uiso 1 1 calc R U
C30 C 0.43578(16) 0.92354(16) 0.33255(13) 0.0155(4) Uani 1 1 d . .
C31 C 0.35204(17) 0.99946(18) 0.36618(15) 0.0219(5) Uani 1 1 d . .
H31A H 0.3564 1.0161 0.4242 0.026 Uiso 1 1 calc R U
C32 C 0.26181(17) 1.05084(18) 0.31378(15) 0.0225(5) Uani 1 1 d . .
H32A H 0.2026 1.1024 0.3359 0.027 Uiso 1 1 calc R U
C33 C 0.25843(16) 1.02654(16) 0.22875(14) 0.0161(4) Uani 1 1 d . .
C34 C 0.34536(16) 0.94729(15) 0.20078(13) 0.0142(4) Uani 1 1 d . .
H34A H 0.3427 0.9294 0.1430 0.017 Uiso 1 1 calc R U
C35 C 0.16723(16) 1.08363(16) 0.16427(14) 0.0163(4) Uani 1 1 d . .
C36 C -0.03678(16) 1.12853(17) 0.15520(15) 0.0196(4) Uani 1 1 d . .
C37 C -0.02907(19) 1.0803(2) 0.07026(16) 0.0291(5) Uani 1 1 d . .
H37A H 0.0239 1.1083 0.0246 0.044 Uiso 1 1 calc R U
H37B H -0.1005 1.1026 0.0431 0.044 Uiso 1 1 calc R U
H37C H -0.0057 0.9990 0.0883 0.044 Uiso 1 1 calc R U
C38 C -0.0624(2) 1.25476(19) 0.12811(18) 0.0321(6) Uani 1 1 d . .
H38A H -0.0651 1.2840 0.1835 0.048 Uiso 1 1 calc R U
H38B H -0.1330 1.2838 0.0994 0.048 Uiso 1 1 calc R U
H38C H -0.0057 1.2778 0.0840 0.048 Uiso 1 1 calc R U
C39 C -0.12180(18) 1.0878(2) 0.22423(17) 0.0301(5) Uani 1 1 d . .
H39A H -0.1252 1.1164 0.2801 0.045 Uiso 1 1 calc R U
H39B H -0.1020 1.0064 0.2407 0.045 Uiso 1 1 calc R U
H39C H -0.1930 1.1145 0.1965 0.045 Uiso 1 1 calc R U

loop_
_atom_site_aniso_label
_atom_site_aniso_U_11
_atom_site_aniso_U_22
_atom_site_aniso_U_33
_atom_site_aniso_U_23
_atom_site_aniso_U_13
_atom_site_aniso_U_12
Co1 0.01291(13) 0.01284(13) 0.00976(13) -0.00229(10) -0.00001(10) -0.00424(10)
Cl1 0.0197(3) 0.0192(3) 0.0267(3) -0.0034(2) 0.0018(2) -0.0057(2)
N1 0.0117(8) 0.0163(8) 0.0133(8) -0.0048(6) -0.0016(6) -0.0037(6)
O1 0.0235(8) 0.0232(8) 0.0204(8) 0.0024(6) 0.0040(6) -0.0065(6)
C1 0.0123(10) 0.0213(11) 0.0184(10) -0.0026(8) 0.0002(8) -0.0038(8)
N2 0.0154(8) 0.0131(8) 0.0117(8) -0.0025(6) -0.0015(6) -0.0040(6)
O2 0.0298(9) 0.0435(10) 0.0300(9) -0.0221(8) -0.0009(7) -0.0152(8)
C2 0.0151(10) 0.0177(10) 0.0173(10) -0.0053(8) 0.0024(8) -0.0024(8)
Cl2 0.0417(3) 0.0272(3) 0.0232(3) -0.0114(2) 0.0112(2) -0.0161(3)
O3 0.0221(8) 0.0332(9) 0.0183(8) -0.0014(7) 0.0004(6) -0.0088(7)
N3 0.0237(10) 0.0188(9) 0.0261(10) -0.0006(8) 0.0082(8) -0.0033(8)
C3 0.0173(10) 0.0157(10) 0.0157(10) -0.0050(8) -0.0021(8) -0.0028(8)
N4 0.0132(8) 0.0131(8) 0.0144(8) -0.0028(6) -0.0002(6) -0.0027(6)
C4 0.0168(10) 0.0162(10) 0.0151(10) -0.0041(8) -0.0032(8) -0.0061(8)
O4 0.0394(10) 0.0471(11) 0.0261(9) -0.0035(8) 0.0002(8) -0.0164(8)
N5 0.0116(8) 0.0175(8) 0.0121(8) -0.0043(6) 0.0001(6) -0.0032(6)
C5 0.0227(11) 0.0140(10) 0.0264(11) -0.0044(8) 0.0003(9) -0.0053(8)
O5 0.0271(11) 0.0805(16) 0.0974(19) 0.0175(14) -0.0187(11) -0.0255(11)
N6 0.0224(10) 0.0297(10) 0.0246(10) -0.0104(8) -0.0024(8) -0.0137(8)
C6 0.0228(11) 0.0157(10) 0.0240(11) -0.0001(8) 0.0017(9) -0.0083(8)
O6 0.0928(16) 0.0231(9) 0.0316(10) -0.0066(8) 0.0107(10) -0.0078(10)
N7 0.0160(8) 0.0145(8) 0.0124(8) -0.0005(6) -0.0007(6) -0.0067(7)
O7 0.0395(10) 0.0312(9) 0.0332(9) -0.0118(7) -0.0081(8) 0.0023(8)
C7 0.0167(10) 0.0164(10) 0.0151(10) -0.0004(8) -0.0023(8) -0.0049(8)
N8 0.0148(8) 0.0135(8) 0.0114(8) -0.0024(6) 0.0016(6) -0.0067(6)
C8 0.0162(10) 0.0141(9) 0.0140(10) -0.0026(8) -0.0016(8) -0.0033(8)
O8 0.0585(12) 0.0428(11) 0.0203(8) -0.0112(8) 0.0001(8) -0.0139(9)
N9 0.0158(8) 0.0201(9) 0.0142(8) -0.0029(7) -0.0002(7) -0.0029(7)
C9 0.0192(10) 0.0188(10) 0.0183(10) -0.0050(8) 0.0017(8) -0.0088(8)
O9 0.0517(12) 0.0694(14) 0.0418(11) -0.0289(10) 0.0294(9) -0.0321(11)
N10 0.0152(8) 0.0166(8) 0.0129(8) -0.0018(7) -0.0009(6) -0.0052(7)
C10 0.0244(12) 0.0286(13) 0.0306(13) -0.0072(10) 0.0088(10) 0.0004(10)
O10 0.0655(14) 0.0499(12) 0.0334(10) -0.0024(9) -0.0095(10) -0.0127(10)
C11 0.0521(19) 0.0347(16) 0.072(2) -0.0019(15) 0.0268(16) 0.0133(14)
O11 0.0452(11) 0.0252(9) 0.0869(16) -0.0252(10) 0.0323(11) -0.0172(8)
C12 0.0227(13) 0.0588(18) 0.0394(15) -0.0103(13) -0.0019(11) -0.0090(12)
C13 0.0345(15) 0.0642(19) 0.0392(15) -0.0334(14) 0.0099(12) -0.0108(13)
C14 0.0147(10) 0.0208(10) 0.0152(10) -0.0013(8) 0.0012(8) -0.0097(8)
C15 0.0180(10) 0.0179(10) 0.0166(10) -0.0022(8) 0.0004(8) -0.0093(8)
C16 0.0152(10) 0.0165(10) 0.0136(10) 0.0008(8) 0.0010(8) -0.0033(8)
C17 0.0131(9) 0.0182(10) 0.0117(9) -0.0026(8) 0.0007(7) -0.0018(8)
C18 0.0160(10) 0.0275(11) 0.0133(10) -0.0023(8) -0.0010(8) -0.0039(9)
C19 0.0175(10) 0.0333(12) 0.0162(10) -0.0096(9) -0.0037(8) -0.0053(9)
C20 0.0120(10) 0.0250(11) 0.0196(10) -0.0088(8) -0.0015(8) -0.0050(8)
C21 0.0144(10) 0.0201(10) 0.0151(10) -0.0040(8) -0.0012(8) -0.0049(8)
C22 0.0164(10) 0.0272(12) 0.0248(11) -0.0095(9) -0.0036(9) -0.0058(9)
C23 0.0246(12) 0.0245(12) 0.0354(13) -0.0064(10) -0.0040(10) -0.0136(9)
C24 0.0254(12) 0.0381(14) 0.0419(15) -0.0089(11) -0.0043(11) -0.0163(11)
C25 0.0450(16) 0.0254(13) 0.066(2) -0.0106(13) -0.0069(14) -0.0058(12)
C26 0.0419(15) 0.0423(15) 0.0382(15) -0.0007(12) -0.0023(12) -0.0267(13)
C27 0.0157(10) 0.0219(10) 0.0168(10) -0.0025(8) -0.0035(8) -0.0083(8)
C28 0.0180(10) 0.0194(10) 0.0119(9) -0.0027(8) -0.0054(8) -0.0040(8)
C29 0.0193(10) 0.0191(10) 0.0135(10) -0.0036(8) -0.0016(8) -0.0083(8)
C30 0.0172(10) 0.0168(10) 0.0146(10) -0.0048(8) 0.0014(8) -0.0078(8)
C31 0.0211(11) 0.0292(12) 0.0182(10) -0.0131(9) -0.0006(9) -0.0042(9)
C32 0.0180(10) 0.0269(12) 0.0221(11) -0.0120(9) 0.0026(9) -0.0003(9)
C33 0.0150(10) 0.0174(10) 0.0165(10) -0.0031(8) 0.0003(8) -0.0060(8)
C34 0.0173(10) 0.0150(9) 0.0112(9) -0.0014(7) 0.0011(8) -0.0079(8)
C35 0.0170(10) 0.0150(10) 0.0179(10) -0.0062(8) 0.0005(8) -0.0037(8)
C36 0.0151(10) 0.0220(11) 0.0228(11) -0.0072(9) -0.0028(8) -0.0040(8)
C37 0.0259(12) 0.0406(14) 0.0270(12) -0.0140(11) -0.0028(10) -0.0123(11)
C38 0.0303(13) 0.0239(12) 0.0392(14) -0.0036(10) -0.0131(11) -0.0003(10)
C39 0.0194(11) 0.0399(14) 0.0339(13) -0.0132(11) 0.0036(10) -0.0100(10)

loop_
_atom_type_symbol
_atom_type_description
_atom_type_scat_dispersion_real
_atom_type_scat_dispersion_imag
_atom_type_scat_source
C C 0.0033 0.0016 'International Tables Vol C Tables 4.2.6.8 and 6.1.1.4'
H H 0.0000 0.0000 'International Tables Vol C Tables 4.2.6.8 and 6.1.1.4'
N N 0.0061 0.0033 'International Tables Vol C Tables 4.2.6.8 and 6.1.1.4'
O O 0.0106 0.0060 'International Tables Vol C Tables 4.2.6.8 and 6.1.1.4'
Cl Cl 0.1484 0.1585 'International Tables Vol C Tables 4.2.6.8 and 6.1.1.4'
Co Co 0.3494 0.9721 'International Tables Vol C Tables 4.2.6.8 and 6.1.1.4'

loop_
_geom_angle_atom_site_label_1
_geom_angle_atom_site_label_2
_geom_angle_atom_site_label_3
_geom_angle
N1 Co1 N7 106.89(6)
N1 Co1 N4 106.60(6)
N7 Co1 N4 109.00(6)
N1 Co1 N8 163.20(6)
N7 Co1 N8 75.10(6)
N4 Co1 N8 87.95(6)
N1 Co1 N2 75.18(6)
N7 Co1 N2 86.76(6)
N4 Co1 N2 162.27(6)
N8 Co1 N2 88.40(6)
N1 Co1 N5 84.60(6)
N7 Co1 N5 165.91(6)
N4 Co1 N5 74.33(6)
N8 Co1 N5 91.54(6)
N2 Co1 N5 88.43(6)
O5 Cl1 O4 109.98(13)
O5 Cl1 O7 109.62(12)
O4 Cl1 O7 110.71(11)
O5 Cl1 O6 109.62(15)
O4 Cl1 O6 109.47(11)
O7 Cl1 O6 107.41(11)
C3 N1 C2 120.26(17)
C3 N1 Co1 119.07(13)
C2 N1 Co1 120.55(12)
N10 C1 C2 109.82(15)
C8 N2 C4 117.71(17)
C8 N2 Co1 130.78(13)
C4 N2 Co1 111.46(12)
N1 C2 C1 106.68(16)
O11 Cl2 O9 109.66(11)
O11 Cl2 O8 109.26(12)
O9 Cl2 O8 109.73(12)
O11 Cl2 O10 110.08(13)
O9 Cl2 O10 109.76(13)
O8 Cl2 O10 108.33(11)
C9 N3 C10 124.23(18)
N1 C3 C4 118.62(18)
C16 N4 C15 119.66(17)
C16 N4 Co1 119.13(14)
C15 N4 Co1 120.53(12)
N2 C4 C5 122.83(19)
N2 C4 C3 115.36(17)
C5 C4 C3 121.78(18)
C21 N5 C17 117.35(17)
C21 N5 Co1 129.65(13)
C17 N5 Co1 112.94(13)
C4 C5 C6 118.68(19)
C22 N6 C23 125.62(19)
C7 C6 C5 119.57(19)
C29 N7 C28 119.89(17)
C29 N7 Co1 118.35(13)
C28 N7 Co1 121.54(12)
C6 C7 C8 117.99(19)
C6 C7 C9 118.18(18)
C8 C7 C9 123.81(18)
C34 N8 C30 117.69(16)
C34 N8 Co1 129.17(13)
C30 N8 Co1 112.96(12)
N2 C8 C7 123.21(18)
C35 N9 C36 126.33(17)
O1 C9 N3 124.37(19)
O1 C9 C7 118.48(18)
N3 C9 C7 117.16(17)
C1 N10 C27 113.75(15)
C1 N10 C14 113.15(15)
C27 N10 C14 112.83(16)
N3 C10 C13 110.0(2)
N3 C10 C12 109.3(2)
C13 C10 C12 110.3(2)
N3 C10 C11 106.87(19)
C13 C10 C11 111.0(2)
C12 C10 C11 109.3(2)
N10 C14 C15 109.66(16)
N4 C15 C14 106.27(16)
N4 C16 C17 118.93(18)
N5 C17 C18 122.85(19)
N5 C17 C16 114.60(17)
C18 C17 C16 122.40(18)
C17 C18 C19 119.02(19)
C20 C19 C18 119.09(19)
C19 C20 C21 118.07(19)
C19 C20 C22 119.51(18)
C21 C20 C22 122.37(19)
N5 C21 C20 123.60(19)
O2 C22 N6 125.2(2)
O2 C22 C20 119.8(2)
N6 C22 C20 115.01(18)
N6 C23 C26 106.86(19)
N6 C23 C24 109.43(18)
C26 C23 C24 109.9(2)
N6 C23 C25 109.31(19)
C26 C23 C25 110.1(2)
C24 C23 C25 111.1(2)
N10 C27 C28 109.90(16)
N7 C28 C27 106.51(15)
N7 C29 C30 118.25(18)
N8 C30 C31 122.73(18)
N8 C30 C29 114.44(17)
C31 C30 C29 122.79(18)
C30 C31 C32 118.69(19)
C31 C32 C33 119.47(19)
C32 C33 C34 118.18(18)
C32 C33 C35 123.25(18)
C34 C33 C35 118.54(17)
N8 C34 C33 123.17(18)
O3 C35 N9 125.77(18)
O3 C35 C33 119.57(18)
N9 C35 C33 114.63(17)
N9 C36 C39 105.49(17)
N9 C36 C38 109.50(17)
C39 C36 C38 111.83(19)
N9 C36 C37 110.02(17)
C39 C36 C37 109.10(18)
C38 C36 C37 110.76(19)

loop_
_geom_bond_atom_site_label_1
_geom_bond_atom_site_label_2
_geom_bond_distance
Co1 N1 2.0888(16)
Co1 N7 2.1017(16)
Co1 N4 2.1102(16)
Co1 N8 2.2128(16)
Co1 N2 2.2624(16)
Co1 N5 2.2643(16)
Cl1 O5 1.423(2)
Cl1 O4 1.4273(17)
Cl1 O7 1.4275(17)
Cl1 O6 1.4414(19)
N1 C3 1.263(3)
N1 C2 1.459(2)
O1 C9 1.226(2)
C1 N10 1.463(2)
C1 C2 1.524(3)
N2 C8 1.336(2)
N2 C4 1.354(2)
O2 C22 1.228(3)
Cl2 O11 1.4257(18)
Cl2 O9 1.4329(18)
Cl2 O8 1.4333(17)
Cl2 O10 1.440(2)
O3 C35 1.223(2)
N3 C9 1.336(3)
N3 C10 1.487(3)
C3 C4 1.470(3)
N4 C16 1.268(2)
N4 C15 1.465(2)
C4 C5 1.377(3)
N5 C21 1.333(3)
N5 C17 1.352(2)
C5 C6 1.385(3)
N6 C22 1.341(3)
N6 C23 1.478(3)
C6 C7 1.384(3)
N7 C29 1.268(3)
N7 C28 1.463(2)
C7 C8 1.393(3)
C7 C9 1.512(3)
N8 C34 1.333(2)
N8 C30 1.356(2)
N9 C35 1.340(3)
N9 C36 1.487(3)
N10 C27 1.467(2)
N10 C14 1.467(2)
C10 C13 1.521(3)
C10 C12 1.522(4)
C10 C11 1.523(3)
C14 C15 1.523(3)
C16 C17 1.466(3)
C17 C18 1.382(3)
C18 C19 1.386(3)
C19 C20 1.383(3)
C20 C21 1.399(3)
C20 C22 1.505(3)
C23 C26 1.517(3)
C23 C24 1.523(3)
C23 C25 1.524(3)
C27 C28 1.522(3)
C29 C30 1.465(3)
C30 C31 1.380(3)
C31 C32 1.382(3)
C32 C33 1.384(3)
C33 C34 1.393(3)
C33 C35 1.503(3)
C36 C39 1.519(3)
C36 C38 1.520(3)
C36 C37 1.522(3)
